data_7222936
loop_
_publ_author_name
'Adam, A.'
'Schuster, H.U.'

_publ_section_title
;
 Na5 Hf As3, eine neue Zintl-Phase mit kantenverknuepften Hf
 AS4-Doppeltetraedern
;
_journal_name_full
;
Zeitschrift fuer Naturforschung, Teil B. Anorganische Chemie, Organische 
Chemie (42,1987-)
;
_journal_page_first 559
_journal_page_last 562
_journal_volume 45
_journal_year 1990
_chemical_formula_sum 'As6 Hf2 Na10'
_chemical_name_systematic 'Na10 Hf2 As6'
_space_group_IT_number 14
_symmetry_space_group_name_Hall '-P 2yn'
_symmetry_space_group_name_H-M 'P 1 21/n 1'
_cell_angle_alpha 90
_cell_angle_beta 89.63
_cell_angle_gamma 90
_cell_formula_units_Z 2
_cell_length_a 13.844
_cell_length_b 7.549
_cell_length_c 8.433
_cell_volume 881.301
_citation_journal_id_ASTM ZNBSEN
_cod_data_source_file Adam_ZNBSEN_1990_1306.cif
_cod_data_source_block As3Hf1Na5
_cod_depositor_comments
;

2023-11-23
Z value and formula fixed to values more according to usual
chemical conventions.                 miguel
;
_cod_original_formula_units_Z 4
_cod_original_cell_volume 881.3005
_cod_original_sg_symbol_Hall '-P 2ybc (x-z,y,z)'
_cod_original_formula_sum 'As3 Hf1 Na5'
_cod_database_code 7222936

loop_
_symmetry_equiv_pos_as_xyz
x,y,z
-x+1/2,y+1/2,-z+1/2
-x,-y,-z
x-1/2,-y-1/2,z-1/2

loop_
_atom_site_label
_atom_site_type_symbol
_atom_site_fract_x
_atom_site_fract_y
_atom_site_fract_z
_atom_site_occupancy
_atom_site_U_iso_or_equiv
Na4 Na 0.2428 0.8433 0.0777 1 0.0
As2 As 0.4176 0.2573 0.6392 1 0.0
Hf1 Hf 0.414 0.1415 0.9253 1 0.0
Na5 Na 0.4196 0.6652 0.5789 1 0.0
Na3 Na 0.5851 0.4725 0.8195 1 0.0
Na2 Na 0.4073 0.0113 0.3322 1 0.0
As1 As 0.4296 0.794 0.913 1 0.0
Na1 Na 0.2625 0.4917 0.8204 1 0.0
As3 As 0.2655 0.2367 0.0878 1 0.0
